data_9014886
loop_
_publ_author_name
'Nishio-Hamane D'
'Zhang, M.'
'Yagi, T.'
'Ma, Y.'

_publ_section_title
;
 High-pressure and high-temperature phase transitions in FeTiO3
 and a new dense FeTi3O7 structure
 Note: P = 61 GPa, T = 300 K
;
_journal_name_full 'American Mineralogist'
_journal_page_first 568
_journal_page_last 572
_journal_paper_doi 10.2138/am.2012.3973
_journal_volume 97
_journal_year 2012
_chemical_compound_source Synthetic
_chemical_formula_sum 'Fe O7 Ti3'
_space_group_IT_number 44
_symmetry_space_group_name_Hall 'I 2 -2'
_symmetry_space_group_name_H-M 'I m m 2'
_cell_angle_alpha 90
_cell_angle_beta 90
_cell_angle_gamma 90
_cell_length_a 9.9522
_cell_length_b 2.7397
_cell_length_c 5.9953
_cell_formula_units_Z 2
_cell_volume 163.468
_database_code_amcsd 0018864
_exptl_crystal_density_diffrn 6.328
_cod_original_formula_sum 'Fe Ti3 O7'
_cod_database_code 9014886
_amcsd_formula_title FeTi3O7

loop_
_space_group_symop_operation_xyz
x,y,z
1/2+x,1/2+y,1/2+z
x,-y,z
1/2+x,1/2-y,1/2+z
-x,y,z
1/2-x,1/2+y,1/2+z
-x,-y,z
1/2-x,1/2-y,1/2+z

loop_
_atom_site_label
_atom_site_fract_x
_atom_site_fract_y
_atom_site_fract_z
Fe1 0.00000 0.00000 0.66500
Ti1 0.00000 0.50000 0.20500
Ti2 0.23280 0.00000 0.89600
O1 0.00000 0.00000 -0.01300
O2 0.30130 0.00000 0.60700
O3 0.65100 0.00000 0.22300
O4 0.88500 0.00000 0.38600

loop_
_cod_related_entry_id
_cod_related_entry_database
_cod_related_entry_code
1 AMCSD 0018864
